data_4027642
loop_
_publ_author_name
'Stephen Hanessian'
'Ramkrishna Reddy Vakiti'
'St\'ephane Dorich'
'Shyamapada Banerjee'
'Beno\^it Desch\^enes-Simard'

_publ_section_title
;
 Total Synthesis of Pactamycin and Pactamycate: A Detailed Account
;
_journal_name_full 'Journal of Organic Chemistry'
_journal_page_first 9458
_journal_page_last 9472
_journal_paper_doi 10.1021/jo301638z
_journal_volume 77
_journal_year 2012
_chemical_absolute_configuration rmad
_chemical_compound_source 'Synthesized by the authors. See text'
_chemical_formula_moiety 'C33 H38 N4 O5 Si'
_chemical_formula_sum 'C33 H38 N4 O5 Si'
_chemical_formula_weight 598.76
_chemical_name_systematic
; 
 ? 
;
_space_group_IT_number 5
_symmetry_cell_setting monoclinic
_symmetry_space_group_name_Hall 'C 2y'
_symmetry_space_group_name_H-M 'C 1 2 1'
_atom_sites_solution_hydrogens geom
_atom_sites_solution_primary direct
_atom_sites_solution_secondary difmap
_audit_creation_method SHELXL-97
_cell_angle_alpha 90.00
_cell_angle_beta 103.955(2)
_cell_angle_gamma 90.00
_cell_formula_units_Z 4
_cell_length_a 17.8975(7)
_cell_length_b 7.3027(3)
_cell_length_c 28.5293(11)
_cell_measurement_reflns_used 13265
_cell_measurement_temperature 150
_cell_measurement_theta_max 72.01
_cell_measurement_theta_min 3.19
_cell_volume 3618.7(3)
_computing_cell_refinement 'SAINT V7.60A(Bruker AXS, 2008)'
_computing_data_collection 'APEX2  (Bruker AXS, 2008)'
_computing_data_reduction 'SAINT V7.60A(Bruker AXS, 2008)'
_computing_molecular_graphics 'SHELXTL v6.12 (Bruker AXS, 2001)'
_computing_publication_material 'UdMX (Maris, 2004)'
_computing_structure_refinement 'SHELXL97 (Sheldrick, 2008)'
_computing_structure_solution 'SHELXS97 (Sheldrick, 2008)'
_diffrn_ambient_temperature 150
_diffrn_detector_area_resol_mean 5.5
_diffrn_measured_fraction_theta_full 0.956
_diffrn_measured_fraction_theta_max 0.956
_diffrn_measurement_device_type 'Bruker Smart 6000'
_diffrn_measurement_method \w
_diffrn_radiation_monochromator 'Helios optics'
_diffrn_radiation_source 'Rotating Anode'
_diffrn_radiation_type CuK\a
_diffrn_radiation_wavelength 1.54178
_diffrn_reflns_av_R_equivalents 0.045
_diffrn_reflns_av_sigmaI/netI 0.0426
_diffrn_reflns_limit_h_max 22
_diffrn_reflns_limit_h_min -20
_diffrn_reflns_limit_k_max 9
_diffrn_reflns_limit_k_min -8
_diffrn_reflns_limit_l_max 34
_diffrn_reflns_limit_l_min -35
_diffrn_reflns_number 22572
_diffrn_reflns_theta_full 72.43
_diffrn_reflns_theta_max 72.43
_diffrn_reflns_theta_min 1.60
_exptl_absorpt_coefficient_mu 0.903
_exptl_absorpt_correction_T_max 0.8973
_exptl_absorpt_correction_T_min 0.6820
_exptl_absorpt_correction_type multi-scan
_exptl_absorpt_process_details 'Sadabs (Sheldrick, 2004)'
_exptl_crystal_colour Colorless
_exptl_crystal_density_diffrn 1.099
_exptl_crystal_description block
_exptl_crystal_F_000 1272
_exptl_crystal_size_max 0.15
_exptl_crystal_size_mid 0.12
_exptl_crystal_size_min 0.12
_platon_squeeze_details
;
The crystal structure has been squeezed out with PLATON to remove high 
disordered ethyl acetate contribution from its solvate structure. 
PLATON found a total of 535.5 A^3 solvent accessible void volume with 
contribution from 194 electrons per cell. More precisely, there are two 
voids of 133 A^3 with 48 electrons contribution and two voids of 133 A^3 
with 49 electrons contribution estimated to contain ethyl acetate used as 
crystallization solvent.
Considering the solvent the physical data should be:
Formula moiety: 'C33 H38 N4 O5 Si, C4 H8 O2'
Density: 1.261 g cm-3
Absorption coefficient: 1.011 mm-1
F000: 1464.0
;
_refine_diff_density_max 1.341
_refine_diff_density_min -0.228
_refine_diff_density_rms 0.068
_refine_ls_abs_structure_details 'Flack H D (1983), 2803 Friedel Pairs'
_refine_ls_abs_structure_Flack 0.16(3)
_refine_ls_extinction_coef 0.00095(15)
_refine_ls_extinction_expression Fc^*^=kFc[1+0.001xFc^2^\l^3^/sin(2\q)]^-1/4^
_refine_ls_extinction_method SHELXL
_refine_ls_goodness_of_fit_ref 1.048
_refine_ls_hydrogen_treatment constr
_refine_ls_matrix_type full
_refine_ls_number_parameters 441
_refine_ls_number_reflns 6683
_refine_ls_number_restraints 193
_refine_ls_restrained_S_all 1.039
_refine_ls_R_factor_all 0.0643
_refine_ls_R_factor_gt 0.0612
_refine_ls_shift/su_max 0.001
_refine_ls_shift/su_mean 0.000
_refine_ls_structure_factor_coef Fsqd
_refine_ls_weighting_details 'calc w=1/[\s^2^(Fo^2^)+(0.1207P)^2^+0.9548P] where P=(Fo^2^+2Fc^2^)/3'
_refine_ls_weighting_scheme calc
_refine_ls_wR_factor_gt 0.1641
_refine_ls_wR_factor_ref 0.1676
_reflns_number_gt 6135
_reflns_number_total 6683
_reflns_threshold_expression I>2\s(I)
_cod_data_source_file jo301638z_si_009.cif
_cod_data_source_block bent51
_cod_original_cell_volume 3618.7(2)
_cod_database_code 4027642

loop_
_symmetry_equiv_pos_as_xyz
'x, y, z'
'-x, y, -z'
'x+1/2, y+1/2, z'
'-x+1/2, y+1/2, -z'

loop_
_atom_site_label
_atom_site_type_symbol
_atom_site_fract_x
_atom_site_fract_y
_atom_site_fract_z
_atom_site_U_iso_or_equiv
_atom_site_adp_type
_atom_site_occupancy
_atom_site_symmetry_multiplicity
_atom_site_calc_flag
_atom_site_refinement_flags
_atom_site_disorder_assembly
_atom_site_disorder_group
Si1 Si 0.20022(4) 1.05454(9) 0.36941(2) 0.03157(17) Uani 1 1 d D . .
O1 O -0.02336(12) 0.7504(4) 0.07452(8) 0.0519(6) Uani 1 1 d . . .
O2 O 0.16748(13) 0.7144(3) 0.18637(9) 0.0520(6) Uani 1 1 d . . .
H2 H 0.1842 0.6168 0.2007 0.078 Uiso 1 1 calc R . .
O3 O 0.04664(11) 1.0208(3) 0.23593(7) 0.0422(5) Uani 1 1 d . . .
O4 O 0.18349(11) 1.0346(3) 0.31019(7) 0.0405(4) Uani 1 1 d . A .
O5 O -0.38693(13) 0.8295(4) 0.02266(8) 0.0612(7) Uani 1 1 d . . .
N1 N -0.03531(14) 0.8585(4) 0.14681(9) 0.0435(6) Uani 1 1 d . . .
N2 N 0.02801(19) 1.1994(4) 0.12921(10) 0.0571(8) Uani 1 1 d . . .
N3 N -0.0315(2) 1.2309(5) 0.14221(11) 0.0604(8) Uani 1 1 d . . .
N4 N -0.0863(2) 1.2844(6) 0.14892(16) 0.0850(12) Uani 1 1 d . . .
C1 C 0.1032(2) 0.8470(7) 0.07247(13) 0.0641(10) Uani 1 1 d . . .
H1A H 0.0971 0.7778 0.0423 0.096 Uiso 1 1 calc R . .
H1B H 0.1575 0.8464 0.0900 0.096 Uiso 1 1 calc R . .
H1C H 0.0862 0.9735 0.0651 0.096 Uiso 1 1 calc R . .
C2 C 0.05567(18) 0.7601(5) 0.10309(11) 0.0498(8) Uani 1 1 d . . .
H2A H 0.0749 0.6327 0.1113 0.060 Uiso 1 1 calc R . .
C3 C 0.04775(17) 0.8580(5) 0.15081(11) 0.0432(7) Uani 1 1 d . . .
C4 C 0.09557(17) 0.7615(4) 0.19690(11) 0.0410(6) Uani 1 1 d . . .
C5 C 0.11223(15) 0.9110(4) 0.23506(10) 0.0365(6) Uani 1 1 d . A .
C6 C 0.10323(17) 1.0890(4) 0.21127(11) 0.0417(6) Uani 1 1 d . . .
H6 H 0.1378 1.1931 0.2252 0.050 Uiso 1 1 calc R . .
C7 C 0.08023(17) 1.0584(5) 0.15718(10) 0.0436(6) Uani 1 1 d . . .
H7 H 0.1285 1.0597 0.1454 0.052 Uiso 1 1 calc R . .
C8 C 0.0554(2) 0.5955(5) 0.21201(14) 0.0535(8) Uani 1 1 d . . .
H8A H 0.0084 0.6350 0.2210 0.080 Uiso 1 1 calc R . .
H8B H 0.0899 0.5358 0.2397 0.080 Uiso 1 1 calc R . .
H8C H 0.0420 0.5090 0.1850 0.080 Uiso 1 1 calc R . .
C9 C 0.16725(17) 0.8719(4) 0.28313(11) 0.0438(7) Uani 1 1 d . . .
H9A H 0.1441 0.7811 0.3012 0.053 Uiso 1 1 calc R A .
H9B H 0.2156 0.8196 0.2778 0.053 Uiso 1 1 calc R . .
C10 C -0.06789(17) 0.8041(5) 0.10416(10) 0.0433(7) Uani 1 1 d . . .
C11 C -0.15122(18) 0.8007(5) 0.08294(10) 0.0470(7) Uani 1 1 d D . .
C12 C -0.20077(19) 0.8943(6) 0.10531(12) 0.0586(9) Uani 1 1 d D . .
H12 H -0.1807 0.9564 0.1349 0.070 Uiso 1 1 calc R . .
C13 C -0.27958(19) 0.8978(6) 0.08464(12) 0.0596(10) Uani 1 1 d D . .
H13 H -0.3132 0.9613 0.1002 0.072 Uiso 1 1 calc R . .
C14 C -0.30869(19) 0.8079(5) 0.04114(11) 0.0518(8) Uani 1 1 d D . .
C15 C -0.26069(19) 0.7129(5) 0.01882(11) 0.0506(8) Uani 1 1 d D . .
H15 H -0.2809 0.6503 -0.0107 0.061 Uiso 1 1 calc R . .
C16 C -0.18236(18) 0.7097(5) 0.03993(10) 0.0459(7) Uani 1 1 d D . .
H16 H -0.1492 0.6436 0.0246 0.055 Uiso 1 1 calc R . .
C17 C -0.4180(2) 0.7549(7) -0.02465(13) 0.0693(11) Uani 1 1 d . . .
H17A H -0.3923 0.8113 -0.0477 0.104 Uiso 1 1 calc R . .
H17B H -0.4733 0.7803 -0.0345 0.104 Uiso 1 1 calc R . .
H17C H -0.4095 0.6222 -0.0240 0.104 Uiso 1 1 calc R . .
C18 C 0.1192(6) 0.9344(18) 0.3879(4) 0.0369(11) Uani 0.63 1 d PD A 1
C19 C 0.1278(5) 0.8566(10) 0.4338(3) 0.0451(17) Uani 0.63 1 d PD A 1
H19 H 0.1763 0.8629 0.4564 0.054 Uiso 0.63 1 calc PR A 1
C20 C 0.0661(5) 0.7698(10) 0.4467(3) 0.0543(17) Uani 0.63 1 d PD A 1
H20 H 0.0719 0.7262 0.4787 0.065 Uiso 0.63 1 calc PR A 1
C21 C -0.0040(5) 0.7466(14) 0.4129(3) 0.0454(17) Uani 0.63 1 d PD A 1
H21 H -0.0439 0.6737 0.4200 0.054 Uiso 0.63 1 calc PR A 1
C22 C -0.0135(5) 0.8347(10) 0.3683(3) 0.0427(15) Uani 0.63 1 d PD A 1
H22 H -0.0630 0.8358 0.3466 0.051 Uiso 0.63 1 calc PR A 1
C23 C 0.0469(7) 0.920(2) 0.3549(4) 0.0396(17) Uani 0.63 1 d PD A 1
H23 H 0.0397 0.9687 0.3232 0.048 Uiso 0.63 1 calc PR A 1
C34 C 0.1217(10) 0.945(3) 0.3941(7) 0.0369(11) Uani 0.37 1 d PD A 2
C35 C 0.1245(9) 0.909(2) 0.4427(6) 0.0451(17) Uani 0.37 1 d PD A 2
H35 H 0.1696 0.9438 0.4660 0.054 Uiso 0.37 1 calc PR A 2
C36 C 0.0660(9) 0.8254(18) 0.4593(5) 0.0543(17) Uani 0.37 1 d PD A 2
H36 H 0.0711 0.8022 0.4927 0.065 Uiso 0.37 1 calc PR A 2
C37 C -0.0003(10) 0.777(3) 0.4250(6) 0.0454(17) Uani 0.37 1 d PD A 2
H37 H -0.0436 0.7310 0.4349 0.054 Uiso 0.37 1 calc PR A 2
C38 C -0.0033(9) 0.797(2) 0.3763(6) 0.0427(15) Uani 0.37 1 d PD A 2
H38 H -0.0444 0.7432 0.3531 0.051 Uiso 0.37 1 calc PR A 2
C39 C 0.0526(13) 0.895(4) 0.3609(8) 0.0396(17) Uani 0.37 1 d PD A 2
H39 H 0.0445 0.9288 0.3279 0.048 Uiso 0.37 1 calc PR A 2
C24 C 0.2971(6) 0.946(2) 0.3973(4) 0.0403(8) Uani 0.53 1 d PD A 1
C25 C 0.3415(6) 0.8714(10) 0.3672(4) 0.0422(18) Uani 0.53 1 d PD A 1
H25 H 0.3229 0.8775 0.3331 0.051 Uiso 0.53 1 calc PR A 1
C26 C 0.4128(7) 0.7885(16) 0.3869(4) 0.057(3) Uani 0.53 1 d PD A 1
H26 H 0.4421 0.7406 0.3660 0.069 Uiso 0.53 1 calc PR A 1
C27 C 0.4408(6) 0.7755(15) 0.4358(4) 0.059(3) Uani 0.53 1 d PD A 1
H27 H 0.4893 0.7198 0.4488 0.070 Uiso 0.53 1 calc PR A 1
C28 C 0.3977(4) 0.8444(13) 0.4660(3) 0.068(2) Uani 0.53 1 d PD A 1
H28 H 0.4159 0.8299 0.5000 0.081 Uiso 0.53 1 calc PR A 1
C29 C 0.3280(4) 0.9349(11) 0.4475(3) 0.0515(17) Uani 0.53 1 d PD A 1
H29 H 0.3012 0.9892 0.4690 0.062 Uiso 0.53 1 calc PR A 1
C40 C 0.2954(7) 0.941(3) 0.3939(5) 0.0403(8) Uani 0.47 1 d PD A 2
C41 C 0.3439(7) 0.9298(13) 0.3624(5) 0.0422(18) Uani 0.47 1 d PD A 2
H41 H 0.3289 0.9875 0.3317 0.051 Uiso 0.47 1 calc PR A 2
C42 C 0.4137(8) 0.8363(18) 0.3745(5) 0.057(3) Uani 0.47 1 d PD A 2
H42 H 0.4471 0.8347 0.3532 0.069 Uiso 0.47 1 calc PR A 2
C43 C 0.4335(7) 0.7454(18) 0.4185(4) 0.059(3) Uani 0.47 1 d PD A 2
H43 H 0.4787 0.6723 0.4264 0.070 Uiso 0.47 1 calc PR A 2
C44 C 0.3879(5) 0.7611(14) 0.4505(4) 0.068(2) Uani 0.47 1 d PD A 2
H44 H 0.4042 0.7078 0.4816 0.081 Uiso 0.47 1 calc PR A 2
C45 C 0.3185(5) 0.8530(12) 0.4382(4) 0.0515(17) Uani 0.47 1 d PD A 2
H45 H 0.2863 0.8558 0.4603 0.062 Uiso 0.47 1 calc PR A 2
C30 C 0.2015(2) 1.3088(4) 0.38051(11) 0.0341(7) Uani 0.86 1 d PD A 1
C31 C 0.2253(4) 1.3477(7) 0.43460(15) 0.0686(13) Uani 0.86 1 d PD A 1
H31A H 0.2776 1.3015 0.4478 0.103 Uiso 0.86 1 calc PR A 1
H31B H 0.1896 1.2865 0.4506 0.103 Uiso 0.86 1 calc PR A 1
H31C H 0.2242 1.4800 0.4401 0.103 Uiso 0.86 1 calc PR A 1
C32 C 0.1213(3) 1.3872(6) 0.3585(2) 0.0587(13) Uani 0.86 1 d PD A 1
H32A H 0.1218 1.5198 0.3638 0.088 Uiso 0.86 1 calc PR A 1
H32B H 0.0838 1.3300 0.3740 0.088 Uiso 0.86 1 calc PR A 1
H32C H 0.1071 1.3618 0.3238 0.088 Uiso 0.86 1 calc PR A 1
C33 C 0.2593(2) 1.3993(5) 0.35598(16) 0.0512(9) Uani 0.86 1 d PD A 1
H33A H 0.2436 1.3769 0.3211 0.077 Uiso 0.86 1 calc PR A 1
H33B H 0.3106 1.3474 0.3690 0.077 Uiso 0.86 1 calc PR A 1
H33C H 0.2605 1.5314 0.3621 0.077 Uiso 0.86 1 calc PR A 1
C46 C 0.2052(12) 1.298(2) 0.3930(7) 0.0341(7) Uani 0.14 1 d PD A 2
C47 C 0.218(2) 1.291(3) 0.4480(6) 0.0686(13) Uani 0.14 1 d PD A 2
H47A H 0.2097 1.4131 0.4601 0.103 Uiso 0.14 1 calc PR A 2
H47B H 0.2701 1.2496 0.4626 0.103 Uiso 0.14 1 calc PR A 2
H47C H 0.1807 1.2051 0.4564 0.103 Uiso 0.14 1 calc PR A 2
C48 C 0.1297(15) 1.396(3) 0.3705(13) 0.0587(13) Uani 0.14 1 d PD A 2
H48A H 0.1399 1.5258 0.3665 0.088 Uiso 0.14 1 calc PR A 2
H48B H 0.0944 1.3826 0.3917 0.088 Uiso 0.14 1 calc PR A 2
H48C H 0.1064 1.3414 0.3390 0.088 Uiso 0.14 1 calc PR A 2
C49 C 0.2726(14) 1.402(2) 0.3811(9) 0.0512(9) Uani 0.14 1 d PD A 2
H49A H 0.2946 1.3290 0.3590 0.077 Uiso 0.14 1 calc PR A 2
H49B H 0.3121 1.4244 0.4110 0.077 Uiso 0.14 1 calc PR A 2
H49C H 0.2542 1.5191 0.3659 0.077 Uiso 0.14 1 calc PR A 2

loop_
_atom_site_aniso_label
_atom_site_aniso_U_11
_atom_site_aniso_U_22
_atom_site_aniso_U_33
_atom_site_aniso_U_23
_atom_site_aniso_U_13
_atom_site_aniso_U_12
Si1 0.0227(3) 0.0339(3) 0.0353(3) 0.0024(3) 0.0014(2) 0.0002(3)
O1 0.0377(11) 0.0750(15) 0.0424(11) -0.0253(11) 0.0087(9) -0.0026(10)
O2 0.0379(11) 0.0606(14) 0.0581(13) -0.0078(10) 0.0129(10) 0.0145(10)
O3 0.0349(9) 0.0494(12) 0.0381(9) -0.0111(8) 0.0005(8) 0.0108(8)
O4 0.0411(10) 0.0386(10) 0.0382(9) -0.0014(8) 0.0024(8) -0.0050(8)
O5 0.0333(11) 0.096(2) 0.0474(12) -0.0035(12) -0.0042(9) -0.0076(12)
N1 0.0319(12) 0.0567(14) 0.0383(12) -0.0132(11) 0.0014(10) 0.0062(11)
N2 0.0628(19) 0.0554(16) 0.0448(15) -0.0014(12) -0.0035(13) 0.0103(14)
N3 0.0573(19) 0.0594(18) 0.0525(16) -0.0121(13) -0.0099(14) 0.0167(15)
N4 0.069(2) 0.078(2) 0.095(3) -0.016(2) -0.007(2) 0.026(2)
C1 0.054(2) 0.087(3) 0.0556(19) -0.0253(19) 0.0217(17) -0.0111(19)
C2 0.0364(15) 0.064(2) 0.0489(16) -0.0213(15) 0.0110(13) -0.0024(14)
C3 0.0318(14) 0.0523(16) 0.0449(15) -0.0146(13) 0.0081(12) 0.0007(12)
C4 0.0329(13) 0.0419(14) 0.0462(14) -0.0108(12) 0.0059(11) 0.0034(11)
C5 0.0258(12) 0.0420(14) 0.0411(13) -0.0073(11) 0.0068(11) 0.0020(10)
C6 0.0383(14) 0.0396(15) 0.0430(14) -0.0066(11) 0.0016(12) 0.0043(11)
C7 0.0421(14) 0.0462(14) 0.0391(13) -0.0077(13) 0.0031(11) 0.0040(14)
C8 0.0465(17) 0.0481(19) 0.063(2) -0.0110(14) 0.0075(15) -0.0037(13)
C9 0.0331(14) 0.0469(15) 0.0476(15) -0.0080(13) 0.0022(12) 0.0056(12)
C10 0.0375(15) 0.0575(17) 0.0351(13) -0.0166(12) 0.0092(12) -0.0013(13)
C11 0.0364(15) 0.0654(19) 0.0365(14) -0.0118(13) 0.0037(12) -0.0019(14)
C12 0.0437(18) 0.085(3) 0.0421(16) -0.0264(17) -0.0006(13) 0.0031(17)
C13 0.0347(16) 0.100(3) 0.0416(16) -0.0158(17) 0.0043(13) 0.0044(17)
C14 0.0379(16) 0.073(2) 0.0405(15) -0.0003(14) 0.0013(13) -0.0064(15)
C15 0.0487(18) 0.068(2) 0.0315(13) -0.0074(13) 0.0020(13) -0.0087(15)
C16 0.0449(16) 0.0574(18) 0.0366(14) -0.0111(13) 0.0119(12) -0.0062(14)
C17 0.0425(18) 0.109(3) 0.0474(18) -0.007(2) -0.0073(15) -0.013(2)
C18 0.0274(14) 0.0354(19) 0.046(3) 0.004(2) 0.0049(18) 0.0020(12)
C19 0.0338(17) 0.052(5) 0.049(4) 0.004(3) 0.009(2) -0.001(3)
C20 0.055(2) 0.053(5) 0.054(4) 0.012(3) 0.011(3) -0.006(3)
C21 0.0330(18) 0.046(4) 0.062(5) -0.009(3) 0.021(3) -0.007(2)
C22 0.026(3) 0.037(4) 0.059(4) 0.010(3) 0.000(2) 0.020(2)
C23 0.028(2) 0.039(5) 0.049(3) 0.008(2) 0.003(2) 0.005(3)
C34 0.0274(14) 0.0354(19) 0.046(3) 0.004(2) 0.0049(18) 0.0020(12)
C35 0.0338(17) 0.052(5) 0.049(4) 0.004(3) 0.009(2) -0.001(3)
C36 0.055(2) 0.053(5) 0.054(4) 0.012(3) 0.011(3) -0.006(3)
C37 0.0330(18) 0.046(4) 0.062(5) -0.009(3) 0.021(3) -0.007(2)
C38 0.026(3) 0.037(4) 0.059(4) 0.010(3) 0.000(2) 0.020(2)
C39 0.028(2) 0.039(5) 0.049(3) 0.008(2) 0.003(2) 0.005(3)
C24 0.0261(13) 0.0414(15) 0.051(2) 0.0078(15) 0.0050(13) 0.0008(12)
C25 0.0261(15) 0.029(6) 0.066(3) -0.003(4) -0.0002(17) -0.010(3)
C26 0.0319(18) 0.049(6) 0.082(7) -0.007(5) -0.002(3) 0.006(3)
C27 0.026(2) 0.040(4) 0.096(8) -0.008(4) -0.012(4) 0.005(2)
C28 0.040(3) 0.075(6) 0.078(5) 0.027(4) -0.006(3) 0.004(4)
C29 0.040(2) 0.058(5) 0.055(3) 0.019(4) 0.008(2) 0.011(3)
C40 0.0261(13) 0.0414(15) 0.051(2) 0.0078(15) 0.0050(13) 0.0008(12)
C41 0.0261(15) 0.029(6) 0.066(3) -0.003(4) -0.0002(17) -0.010(3)
C42 0.0319(18) 0.049(6) 0.082(7) -0.007(5) -0.002(3) 0.006(3)
C43 0.026(2) 0.040(4) 0.096(8) -0.008(4) -0.012(4) 0.005(2)
C44 0.040(3) 0.075(6) 0.078(5) 0.027(4) -0.006(3) 0.004(4)
C45 0.040(2) 0.058(5) 0.055(3) 0.019(4) 0.008(2) 0.011(3)
C30 0.0328(14) 0.0345(13) 0.0333(18) 0.0060(12) 0.0050(14) -0.0012(11)
C31 0.112(4) 0.050(2) 0.042(2) -0.0083(17) 0.015(2) -0.007(3)
C32 0.042(2) 0.0445(19) 0.089(4) 0.006(2) 0.014(2) 0.0038(15)
C33 0.052(2) 0.0375(17) 0.067(2) 0.0028(18) 0.020(2) -0.0102(15)
C46 0.0328(14) 0.0345(13) 0.0333(18) 0.0060(12) 0.0050(14) -0.0012(11)
C47 0.112(4) 0.050(2) 0.042(2) -0.0083(17) 0.015(2) -0.007(3)
C48 0.042(2) 0.0445(19) 0.089(4) 0.006(2) 0.014(2) 0.0038(15)
C49 0.052(2) 0.0375(17) 0.067(2) 0.0028(18) 0.020(2) -0.0102(15)

loop_
_atom_type_symbol
_atom_type_description
_atom_type_scat_dispersion_real
_atom_type_scat_dispersion_imag
_atom_type_scat_source
C C 0.0181 0.0091 'International Tables Vol C Tables 4.2.6.8 and 6.1.1.4'
H H 0.0000 0.0000 'International Tables Vol C Tables 4.2.6.8 and 6.1.1.4'
N N 0.0311 0.0180 'International Tables Vol C Tables 4.2.6.8 and 6.1.1.4'
O O 0.0492 0.0322 'International Tables Vol C Tables 4.2.6.8 and 6.1.1.4'
Si Si 0.2541 0.3302 'International Tables Vol C Tables 4.2.6.8 and 6.1.1.4'

loop_
_geom_angle_atom_site_label_1
_geom_angle_atom_site_label_2
_geom_angle_atom_site_label_3
_geom_angle
_geom_angle_publ_flag
O4 SI1 C40 105.5(5) y
O4 SI1 C18 106.6(3) y
C40 SI1 C18 112.6(7) y
O4 SI1 C30 104.55(12) y
C40 SI1 C30 113.5(6) y
C18 SI1 C30 113.2(4) y
O4 SI1 C34 112.1(6) y
C40 SI1 C34 111.4(9) y
C30 SI1 C34 109.5(8) y
O4 SI1 C46 115.3(6) y
C40 SI1 C46 108.7(9) y
C18 SI1 C46 108.2(7) y
C34 SI1 C46 103.8(10) y
O4 SI1 C24 108.3(4) y
C18 SI1 C24 112.1(6) y
C30 SI1 C24 111.6(6) y
C34 SI1 C24 110.6(8) y
C46 SI1 C24 106.4(8) y
C10 O1 C2 106.0(2) y
C4 O2 H2 109.5 ?
C5 O3 C6 60.77(17) y
C9 O4 SI1 126.75(19) y
C14 O5 C17 116.2(3) y
C10 N1 C3 107.1(2) y
N3 N2 C7 116.4(3) y
N4 N3 N2 168.1(5) y
C2 C1 H1A 109.5 ?
C2 C1 H1B 109.5 ?
H1A C1 H1B 109.5 ?
C2 C1 H1C 109.5 ?
H1A C1 H1C 109.5 ?
H1B C1 H1C 109.5 ?
O1 C2 C1 107.8(3) y
O1 C2 C3 103.2(2) y
C1 C2 C3 119.6(3) y
O1 C2 H2A 108.6 ?
C1 C2 H2A 108.6 ?
C3 C2 H2A 108.6 ?
N1 C3 C4 114.1(3) y
N1 C3 C7 110.3(2) y
C4 C3 C7 102.2(2) y
N1 C3 C2 103.6(2) y
C4 C3 C2 112.3(2) y
C7 C3 C2 114.6(3) y
O2 C4 C5 107.0(2) y
O2 C4 C8 112.2(3) y
C5 C4 C8 113.2(3) y
O2 C4 C3 105.7(2) y
C5 C4 C3 104.7(2) y
C8 C4 C3 113.5(2) y
O3 C5 C6 60.51(19) y
O3 C5 C9 116.7(2) y
C6 C5 C9 124.5(2) y
O3 C5 C4 113.3(2) y
C6 C5 C4 109.1(2) y
C9 C5 C4 119.1(2) y
O3 C6 C5 58.71(18) y
O3 C6 C7 113.1(2) y
C5 C6 C7 108.4(2) y
O3 C6 H6 120.4 ?
C5 C6 H6 120.4 ?
C7 C6 H6 120.4 ?
N2 C7 C6 115.2(3) y
N2 C7 C3 114.6(2) y
C6 C7 C3 104.9(3) y
N2 C7 H7 107.2 ?
C6 C7 H7 107.2 ?
C3 C7 H7 107.2 ?
C4 C8 H8A 109.5 ?
C4 C8 H8B 109.5 ?
H8A C8 H8B 109.5 ?
C4 C8 H8C 109.5 ?
H8A C8 H8C 109.5 ?
H8B C8 H8C 109.5 ?
O4 C9 C5 110.0(2) y
O4 C9 H9A 109.7 ?
C5 C9 H9A 109.7 ?
O4 C9 H9B 109.7 ?
C5 C9 H9B 109.7 ?
H9A C9 H9B 108.2 ?
N1 C10 O1 118.9(3) y
N1 C10 C11 125.6(3) y
O1 C10 C11 115.5(2) y
C16 C11 C12 118.4(3) y
C16 C11 C10 121.6(3) y
C12 C11 C10 120.0(3) y
C11 C12 C13 120.5(3) y
C11 C12 H12 119.7 ?
C13 C12 H12 119.7 ?
C14 C13 C12 119.6(3) y
C14 C13 H13 120.2 ?
C12 C13 H13 120.2 ?
C15 C14 O5 124.8(3) y
C15 C14 C13 120.7(3) y
O5 C14 C13 114.5(3) y
C14 C15 C16 119.1(3) y
C14 C15 H15 120.4 ?
C16 C15 H15 120.4 ?
C15 C16 C11 121.6(3) y
C15 C16 H16 119.2 ?
C11 C16 H16 119.2 ?
O5 C17 H17A 109.5 ?
O5 C17 H17B 109.5 ?
H17A C17 H17B 109.5 ?
O5 C17 H17C 109.5 ?
H17A C17 H17C 109.5 ?
H17B C17 H17C 109.5 ?
C19 C18 C23 118.0(7) y
C19 C18 SI1 122.3(7) y
C23 C18 SI1 119.7(7) y
C20 C19 C18 121.0(7) y
C20 C19 H19 119.5 ?
C18 C19 H19 119.5 ?
C21 C20 C19 120.6(7) y
C21 C20 H20 119.7 ?
C19 C20 H20 119.7 ?
C20 C21 C22 117.7(7) y
C20 C21 H21 121.2 ?
C22 C21 H21 121.2 ?
C23 C22 C21 121.8(7) y
C23 C22 H22 119.1 ?
C21 C22 H22 119.1 ?
C22 C23 C18 120.3(7) y
C22 C23 H23 119.9 ?
C18 C23 H23 119.9 ?
C35 C34 C39 115.5(11) y
C35 C34 SI1 126.6(12) y
C39 C34 SI1 117.9(12) y
C36 C35 C34 124.9(12) y
C36 C35 H35 117.6 ?
C34 C35 H35 117.6 ?
C37 C36 C35 117.1(12) y
C37 C36 H36 121.4 ?
C35 C36 H36 121.4 ?
C38 C37 C36 120.0(13) y
C38 C37 H37 120.0 ?
C36 C37 H37 120.0 ?
C37 C38 C39 121.1(14) y
C37 C38 H38 119.4 ?
C39 C38 H38 119.4 ?
C38 C39 C34 120.2(14) y
C38 C39 H39 119.9 ?
C34 C39 H39 119.9 ?
C29 C24 C25 117.2(7) y
C29 C24 SI1 123.1(8) y
C25 C24 SI1 119.8(7) y
C26 C25 C24 120.8(9) y
C26 C25 H25 119.6 ?
C24 C25 H25 119.6 ?
C27 C26 C25 121.0(10) y
C27 C26 H26 119.5 ?
C25 C26 H26 119.5 ?
C26 C27 C28 119.3(9) y
C26 C27 H27 120.4 ?
C28 C27 H27 120.4 ?
C27 C28 C29 121.2(8) y
C27 C28 H28 119.4 ?
C29 C28 H28 119.4 ?
C28 C29 C24 120.4(8) y
C28 C29 H29 119.8 ?
C24 C29 H29 119.8 ?
C45 C40 C41 117.5(8) y
C45 C40 SI1 126.1(9) y
C41 C40 SI1 116.0(8) y
C42 C41 C40 122.1(10) y
C42 C41 H41 119.0 ?
C40 C41 H41 119.0 ?
C43 C42 C41 118.5(11) y
C43 C42 H42 120.8 ?
C41 C42 H42 120.8 ?
C44 C43 C42 120.0(11) y
C44 C43 H43 120.0 ?
C42 C43 H43 120.0 ?
C43 C44 C45 121.2(9) y
C43 C44 H44 119.4 ?
C45 C44 H44 119.4 ?
C44 C45 C40 120.5(9) y
C44 C45 H45 119.7 ?
C40 C45 H45 119.7 ?
C31 C30 C33 109.1(3) y
C31 C30 C32 110.5(3) y
C33 C30 C32 108.7(3) y
C31 C30 SI1 110.1(3) y
C33 C30 SI1 109.3(2) y
C32 C30 SI1 109.1(3) y
C30 C31 H31A 109.5 ?
C30 C31 H31B 109.5 ?
H31A C31 H31B 109.5 ?
C30 C31 H31C 109.5 ?
H31A C31 H31C 109.5 ?
H31B C31 H31C 109.5 ?
C30 C32 H32A 109.5 ?
C30 C32 H32B 109.5 ?
H32A C32 H32B 109.5 ?
C30 C32 H32C 109.5 ?
H32A C32 H32C 109.5 ?
H32B C32 H32C 109.5 ?
C30 C33 H33A 109.5 ?
C30 C33 H33B 109.5 ?
H33A C33 H33B 109.5 ?
C30 C33 H33C 109.5 ?
H33A C33 H33C 109.5 ?
H33B C33 H33C 109.5 ?
C48 C46 C49 109.8(11) y
C48 C46 C47 109.9(12) y
C49 C46 C47 108.4(11) y
C48 C46 SI1 109.2(11) y
C49 C46 SI1 111.1(10) y
C47 C46 SI1 108.4(10) y
C46 C47 H47A 109.5 ?
C46 C47 H47B 109.5 ?
H47A C47 H47B 109.5 ?
C46 C47 H47C 109.5 ?
H47A C47 H47C 109.5 ?
H47B C47 H47C 109.5 ?
C46 C48 H48A 109.5 ?
C46 C48 H48B 109.5 ?
H48A C48 H48B 109.5 ?
C46 C48 H48C 109.5 ?
H48A C48 H48C 109.5 ?
H48B C48 H48C 109.5 ?
C46 C49 H49A 109.5 ?
C46 C49 H49B 109.5 ?
H49A C49 H49B 109.5 ?
C46 C49 H49C 109.5 ?
H49A C49 H49C 109.5 ?
H49B C49 H49C 109.5 ?

loop_
_geom_bond_atom_site_label_1
_geom_bond_atom_site_label_2
_geom_bond_distance
_geom_bond_publ_flag
Si1 O4 1.6498(19) y
Si1 C40 1.870(9) y
Si1 C18 1.876(7) y
Si1 C30 1.883(3) y
Si1 C34 1.893(11) y
Si1 C46 1.893(14) y
Si1 C24 1.898(8) y
O1 C10 1.352(4) y
O1 C2 1.454(4) y
O2 C4 1.432(4) y
O2 H2 0.8400 ?
O3 C5 1.427(3) y
O3 C6 1.453(4) y
O4 C9 1.408(4) y
O5 C14 1.381(4) y
O5 C17 1.437(4) y
N1 C10 1.279(4) y
N1 C3 1.463(4) y
N2 N3 1.231(5) y
N2 C7 1.487(4) y
N3 N4 1.114(5) y
C1 C2 1.500(5) y
C1 H1a 0.9800 ?
C1 H1b 0.9800 ?
C1 H1c 0.9800 ?
C2 C3 1.574(4) y
C2 H2a 1.0000 ?
C3 C4 1.554(4) y
C3 C7 1.569(5) y
C4 C5 1.520(4) y
C4 C8 1.523(5) y
C5 C6 1.457(4) y
C5 C9 1.510(4) y
C6 C7 1.515(4) y
C6 H6 1.0000 ?
C7 H7 1.0000 ?
C8 H8a 0.9800 ?
C8 H8b 0.9800 ?
C8 H8c 0.9800 ?
C9 H9a 0.9900 ?
C9 H9b 0.9900 ?
C10 C11 1.468(4) y
C11 C16 1.389(4) y
C11 C12 1.391(4) y
C12 C13 1.392(4) y
C12 H12 0.9500 ?
C13 C14 1.389(4) y
C13 H13 0.9500 ?
C14 C15 1.374(5) y
C15 C16 1.386(4) y
C15 H15 0.9500 ?
C16 H16 0.9500 ?
C17 H17a 0.9800 ?
C17 H17b 0.9800 ?
C17 H17c 0.9800 ?
C18 C19 1.401(8) y
C18 C23 1.410(8) y
C19 C20 1.398(8) y
C19 H19 0.9500 ?
C20 C21 1.396(8) y
C20 H20 0.9500 ?
C21 C22 1.401(9) y
C21 H21 0.9500 ?
C22 C23 1.379(8) y
C22 H22 0.9500 ?
C23 H23 0.9500 ?
C34 C35 1.400(12) y
C34 C39 1.412(12) y
C35 C36 1.390(12) y
C35 H35 0.9500 ?
C36 C37 1.388(12) y
C36 H36 0.9500 ?
C37 C38 1.385(13) y
C37 H37 0.9500 ?
C38 C39 1.385(12) y
C38 H38 0.9500 ?
C39 H39 0.9500 ?
C24 C29 1.408(10) y
C24 C25 1.415(10) y
C25 C26 1.402(9) y
C25 H25 0.9500 ?
C26 C27 1.365(11) y
C26 H26 0.9500 ?
C27 C28 1.384(11) y
C27 H27 0.9500 ?
C28 C29 1.399(9) y
C28 H28 0.9500 ?
C29 H29 0.9500 ?
C40 C45 1.392(11) y
C40 C41 1.394(11) y
C41 C42 1.392(11) y
C41 H41 0.9500 ?
C42 C43 1.387(12) y
C42 H42 0.9500 ?
C43 C44 1.368(12) y
C43 H43 0.9500 ?
C44 C45 1.380(10) y
C44 H44 0.9500 ?
C45 H45 0.9500 ?
C30 C31 1.525(5) y
C30 C33 1.530(5) y
C30 C32 1.532(5) y
C31 H31a 0.9800 ?
C31 H31b 0.9800 ?
C31 H31c 0.9800 ?
C32 H32a 0.9800 ?
C32 H32b 0.9800 ?
C32 H32c 0.9800 ?
C33 H33a 0.9800 ?
C33 H33b 0.9800 ?
C33 H33c 0.9800 ?
C46 C48 1.526(13) y
C46 C49 1.531(13) y
C46 C47 1.532(13) y
C47 H47a 0.9800 ?
C47 H47b 0.9800 ?
C47 H47c 0.9800 ?
C48 H48a 0.9800 ?
C48 H48b 0.9800 ?
C48 H48c 0.9800 ?
C49 H49a 0.9800 ?
C49 H49b 0.9800 ?
C49 H49c 0.9800 ?

loop_
_geom_torsion_atom_site_label_1
_geom_torsion_atom_site_label_2
_geom_torsion_atom_site_label_3
_geom_torsion_atom_site_label_4
_geom_torsion
_geom_torsion_publ_flag
C40 SI1 O4 C9 68.8(7) y
C18 SI1 O4 C9 -51.1(5) y
C30 SI1 O4 C9 -171.2(2) y
C34 SI1 O4 C9 -52.7(9) y
C46 SI1 O4 C9 -171.2(7) y
C24 SI1 O4 C9 69.7(6) y
C7 N2 N3 N4 167.8(17) y
C10 O1 C2 C1 -136.2(3) y
C10 O1 C2 C3 -8.7(4) y
C10 N1 C3 C4 -131.2(3) y
C10 N1 C3 C7 114.3(3) y
C10 N1 C3 C2 -8.8(4) y
O1 C2 C3 N1 10.6(3) y
C1 C2 C3 N1 130.2(3) y
O1 C2 C3 C4 134.2(3) y
C1 C2 C3 C4 -106.1(4) y
O1 C2 C3 C7 -109.7(3) y
C1 C2 C3 C7 10.0(4) y
N1 C3 C4 O2 159.1(2) y
C7 C3 C4 O2 -81.7(3) y
C2 C3 C4 O2 41.6(3) y
N1 C3 C4 C5 -88.1(3) y
C7 C3 C4 C5 31.1(3) y
C2 C3 C4 C5 154.3(2) y
N1 C3 C4 C8 35.8(3) y
C7 C3 C4 C8 154.9(2) y
C2 C3 C4 C8 -81.8(3) y
C6 O3 C5 C9 116.3(3) y
C6 O3 C5 C4 -99.5(3) y
O2 C4 C5 O3 156.9(2) y
C8 C4 C5 O3 -79.1(3) y
C3 C4 C5 O3 45.0(3) y
O2 C4 C5 C6 91.6(3) y
C8 C4 C5 C6 -144.4(3) y
C3 C4 C5 C6 -20.3(3) y
O2 C4 C5 C9 -59.9(3) y
C8 C4 C5 C9 64.2(3) y
C3 C4 C5 C9 -171.7(3) y
C5 O3 C6 C7 98.2(3) y
C9 C5 C6 O3 -103.8(3) y
C4 C5 C6 O3 106.6(2) y
O3 C5 C6 C7 -106.4(2) y
C9 C5 C6 C7 149.8(3) y
C4 C5 C6 C7 0.2(3) y
N3 N2 C7 C6 -53.5(4) y
N3 N2 C7 C3 68.4(4) y
O3 C6 C7 N2 83.7(3) y
C5 C6 C7 N2 146.7(3) y
O3 C6 C7 C3 -43.3(3) y
C5 C6 C7 C3 19.7(3) y
N1 C3 C7 N2 -36.7(4) y
C4 C3 C7 N2 -158.5(3) y
C2 C3 C7 N2 79.8(3) y
N1 C3 C7 C6 90.7(3) y
C4 C3 C7 C6 -31.1(3) y
C2 C3 C7 C6 -152.9(2) y
SI1 O4 C9 C5 146.3(2) y
O3 C5 C9 O4 -46.8(3) y
C6 C5 C9 O4 24.4(4) y
C4 C5 C9 O4 171.2(2) y
C3 N1 C10 O1 3.7(4) y
C3 N1 C10 C11 -173.7(3) y
C2 O1 C10 N1 3.7(4) y
C2 O1 C10 C11 -178.6(3) y
N1 C10 C11 C16 -168.2(4) y
O1 C10 C11 C16 14.3(5) y
N1 C10 C11 C12 13.5(6) y
O1 C10 C11 C12 -164.0(3) y
C16 C11 C12 C13 -0.7(6) y
C10 C11 C12 C13 177.6(4) y
C11 C12 C13 C14 -0.4(7) y
C17 O5 C14 C15 -3.8(5) y
C17 O5 C14 C13 173.7(4) y
C12 C13 C14 C15 1.2(6) y
C12 C13 C14 O5 -176.4(4) y
O5 C14 C15 C16 176.5(3) y
C13 C14 C15 C16 -0.8(6) y
C14 C15 C16 C11 -0.3(5) y
C12 C11 C16 C15 1.1(5) y
C10 C11 C16 C15 -177.2(3) y
O4 SI1 C18 C19 152.8(8) y
C40 SI1 C18 C19 37.6(12) y
C30 SI1 C18 C19 -92.8(9) y
C46 SI1 C18 C19 -82.6(11) y
C24 SI1 C18 C19 34.5(12) y
O4 SI1 C18 C23 -26.9(11) y
C40 SI1 C18 C23 -142.1(12) y
C30 SI1 C18 C23 87.5(10) y
C46 SI1 C18 C23 97.7(12) y
C24 SI1 C18 C23 -145.2(11) y
C23 C18 C19 C20 -1.1(13) y
SI1 C18 C19 C20 179.2(8) y
C18 C19 C20 C21 4.8(9) y
C19 C20 C21 C22 -8.6(11) y
C20 C21 C22 C23 9.1(15) y
C21 C22 C23 C18 -6(2) y
C19 C18 C23 C22 1.5(19) y
SI1 C18 C23 C22 -178.8(12) y
O4 SI1 C34 C35 167.8(13) y
C40 SI1 C34 C35 49.7(19) y
C30 SI1 C34 C35 -76.7(17) y
C46 SI1 C34 C35 -67.1(18) y
C24 SI1 C34 C35 46.7(18) y
O4 SI1 C34 C39 -13(2) y
C40 SI1 C34 C39 -130.7(19) y
C30 SI1 C34 C39 102.8(18) y
C46 SI1 C34 C39 112.4(19) y
C24 SI1 C34 C39 -133.7(19) y
C39 C34 C35 C36 1.6(19) y
SI1 C34 C35 C36 -178.9(17) y
C34 C35 C36 C37 -1.0(15) y
C35 C36 C37 C38 6(2) y
C36 C37 C38 C39 -12(3) y
C37 C38 C39 C34 13(4) y
C35 C34 C39 C38 -7(3) y
SI1 C34 C39 C38 173(2) y
O4 SI1 C24 C29 -178.2(11) y
C18 SI1 C24 C29 -60.9(14) y
C30 SI1 C24 C29 67.2(13) y
C34 SI1 C24 C29 -54.9(15) y
C46 SI1 C24 C29 57.2(14) y
O4 SI1 C24 C25 1.8(12) y
C18 SI1 C24 C25 119.0(10) y
C30 SI1 C24 C25 -112.8(10) y
C34 SI1 C24 C25 125.0(12) y
C46 SI1 C24 C25 -122.8(12) y
C29 C24 C25 C26 0.7(13) y
SI1 C24 C25 C26 -179.2(11) y
C24 C25 C26 C27 0.8(12) y
C25 C26 C27 C28 0.4(16) y
C26 C27 C28 C29 -3.2(15) y
C27 C28 C29 C24 4.8(15) y
C25 C24 C29 C28 -3.4(17) y
SI1 C24 C29 C28 176.5(9) y
O4 SI1 C40 C45 -149.8(14) y
C18 SI1 C40 C45 -34.0(17) y
C30 SI1 C40 C45 96.3(15) y
C34 SI1 C40 C45 -27.9(19) y
C46 SI1 C40 C45 85.9(17) y
O4 SI1 C40 C41 23.3(13) y
C18 SI1 C40 C41 139.1(11) y
C30 SI1 C40 C41 -90.6(11) y
C34 SI1 C40 C41 145.2(12) y
C46 SI1 C40 C41 -101.0(13) y
C45 C40 C41 C42 -1.0(15) y
SI1 C40 C41 C42 -174.7(13) y
C40 C41 C42 C43 2.9(13) y
C41 C42 C43 C44 -5.2(18) y
C42 C43 C44 C45 5.8(17) y
C43 C44 C45 C40 -3.8(18) y
C41 C40 C45 C44 1(2) y
SI1 C40 C45 C44 174.4(11) y
O4 SI1 C30 C31 -173.8(3) y
C40 SI1 C30 C31 -59.3(5) y
C18 SI1 C30 C31 70.7(5) y
C34 SI1 C30 C31 65.9(7) y
C24 SI1 C30 C31 -56.9(5) y
O4 SI1 C30 C33 -53.9(3) y
C40 SI1 C30 C33 60.5(5) y
C18 SI1 C30 C33 -169.5(4) y
C34 SI1 C30 C33 -174.2(7) y
C24 SI1 C30 C33 63.0(5) y
O4 SI1 C30 C32 64.8(3) y
C40 SI1 C30 C32 179.3(5) y
C18 SI1 C30 C32 -50.7(5) y
C34 SI1 C30 C32 -55.4(7) y
C24 SI1 C30 C32 -178.3(5) y
O4 SI1 C46 C48 57.9(15) y
C40 SI1 C46 C48 176.2(15) y
C18 SI1 C46 C48 -61.2(15) y
C34 SI1 C46 C48 -65.1(15) y
C24 SI1 C46 C48 178.1(14) y
O4 SI1 C46 C49 -63.4(13) y
C40 SI1 C46 C49 54.8(14) y
C18 SI1 C46 C49 177.5(12) y
C34 SI1 C46 C49 173.6(13) y
C24 SI1 C46 C49 56.8(14) y
O4 SI1 C46 C47 177.6(13) y
C40 SI1 C46 C47 -64.1(15) y
C18 SI1 C46 C47 58.5(14) y
C34 SI1 C46 C47 54.6(15) y
C24 SI1 C46 C47 -62.2(14) y

loop_
_platon_squeeze_void_nr
_platon_squeeze_void_average_x
_platon_squeeze_void_average_y
_platon_squeeze_void_average_z
_platon_squeeze_void_volume
_platon_squeeze_void_count_electrons
_platon_squeeze_void_content
1 0.348 0.011 0.234 133 48 ' '
2 0.848 -0.092 0.234 133 48 ' '
3 0.152 -0.085 0.766 133 49 ' '
4 0.652 -0.022 0.766 133 49 ' '
